data_7229579
loop_
_publ_author_name
'Lodochnikova, Olga'
'Kosolapova, Liliya'
'Saifina, Alina'
'Gubaidullin, Aidar Timergalievich'
'Fayzullin, Robert R.'
'Ayrat, Khamatgalimov'
'Litvinov, Igor'
'Kurbangalieva, Almira'

_publ_section_title
;
 Structural aspects of partial solid solution formation: Two crystalline
 modifications of chiral derivative of 1,5-dihydro-2H-pyrrol-2-one under
 consideration
;
_journal_name_full CrystEngComm
_journal_paper_doi 10.1039/C7CE01717K
_journal_year 2017
_chemical_formula_moiety 'C19 H18 Cl N O2 S'
_chemical_formula_sum 'C19 H18 Cl N O2 S'
_chemical_formula_weight 359.85
_chemical_melting_point 408
_chemical_name_systematic
rac-3-chloro-5-hydroxy-1-(4-methylbenzyl)-4-[(4-methylphenyl)sulfanyl]-1,5-dihydro-2H-pyrrol-2-one
_space_group_crystal_system triclinic
_space_group_IT_number 2
_space_group_name_Hall '-P 1'
_space_group_name_H-M_alt 'P -1'
_symmetry_space_group_name_Hall '-P 1'
_symmetry_space_group_name_H-M 'P -1'
_atom_sites_solution_hydrogens mixed
_audit_creation_method SHELXL-2017/1
_audit_update_record
;
2017-09-20 deposited with the CCDC.
2017-11-15 downloaded from the CCDC.
;
_cell_angle_alpha 113.084(2)
_cell_angle_beta 106.754(2)
_cell_angle_gamma 97.855(2)
_cell_formula_units_Z 2
_cell_length_a 8.0999(10)
_cell_length_b 10.9970(13)
_cell_length_c 11.7661(14)
_cell_measurement_reflns_used 5439
_cell_measurement_temperature 150(2)
_cell_measurement_theta_max 31.17
_cell_measurement_theta_min 2.73
_cell_volume 885.35(19)
_computing_cell_refinement 'APEX2 v2014.11-0 (Bruker AXS)'
_computing_data_collection 'APEX2 v2014.11-0 (Bruker AXS)'
_computing_data_reduction 'APEX2 v2014.11-0 (Bruker AXS)'
_computing_molecular_graphics
;
WinGX (Farrugia, 2012); ORTEP-3 (Farrugia, 2012); PLATON (Spek, 2009)
;
_computing_publication_material 'enCIFer (Allen, 2004)'
_computing_structure_refinement 'SHELXL-2017/1 (Sheldrick, 2015)'
_computing_structure_solution 'SHELXT-2014/5 (Sheldrick, 2015)'
_diffrn_ambient_temperature 150(2)
_diffrn_measured_fraction_theta_full 0.993
_diffrn_measured_fraction_theta_max 0.975
_diffrn_measurement_device_type 'Bruker APEX-II CCD'
_diffrn_measurement_method '\w scans'
_diffrn_radiation_probe x-ray
_diffrn_radiation_type MoK\a
_diffrn_radiation_wavelength 0.71073
_diffrn_reflns_av_R_equivalents 0.0186
_diffrn_reflns_av_unetI/netI 0.0233
_diffrn_reflns_Laue_measured_fraction_full 0.993
_diffrn_reflns_Laue_measured_fraction_max 0.975
_diffrn_reflns_limit_h_max 10
_diffrn_reflns_limit_h_min -10
_diffrn_reflns_limit_k_max 14
_diffrn_reflns_limit_k_min -14
_diffrn_reflns_limit_l_max 15
_diffrn_reflns_limit_l_min -15
_diffrn_reflns_number 11081
_diffrn_reflns_point_group_measured_fraction_full 0.993
_diffrn_reflns_point_group_measured_fraction_max 0.975
_diffrn_reflns_theta_full 25.242
_diffrn_reflns_theta_max 28.849
_diffrn_reflns_theta_min 2.099
_diffrn_source 'sealed tube'
_exptl_absorpt_coefficient_mu 0.344
_exptl_absorpt_correction_T_max 0.7463
_exptl_absorpt_correction_T_min 0.6899
_exptl_absorpt_correction_type multi-scan
_exptl_absorpt_process_details SADABS-2014/5
_exptl_crystal_colour colorless
_exptl_crystal_density_diffrn 1.350
_exptl_crystal_description prism
_exptl_crystal_F_000 376
_exptl_crystal_recrystallization_method 'crystallized from benzene solution at room temperature'
_exptl_crystal_size_max 0.391
_exptl_crystal_size_mid 0.347
_exptl_crystal_size_min 0.221
_refine_diff_density_max 0.371
_refine_diff_density_min -0.209
_refine_diff_density_rms 0.048
_refine_ls_extinction_method none
_refine_ls_goodness_of_fit_ref 1.037
_refine_ls_hydrogen_treatment mixed
_refine_ls_matrix_type full
_refine_ls_number_parameters 223
_refine_ls_number_reflns 4512
_refine_ls_number_restraints 0
_refine_ls_restrained_S_all 1.037
_refine_ls_R_factor_all 0.0412
_refine_ls_R_factor_gt 0.0350
_refine_ls_shift/su_max 0.000
_refine_ls_shift/su_mean 0.000
_refine_ls_structure_factor_coef Fsqd
_refine_ls_weighting_details 'w=1/[\s^2^(Fo^2^)+(0.0467P)^2^+0.3176P] where P=(Fo^2^+2Fc^2^)/3'
_refine_ls_weighting_scheme calc
_refine_ls_wR_factor_gt 0.0909
_refine_ls_wR_factor_ref 0.0952
_reflns_Friedel_coverage 0.000
_reflns_number_gt 3907
_reflns_number_total 4512
_reflns_threshold_expression 'I > 2\s(I)'
_cod_data_source_file c7ce01717k1.cif
_cod_data_source_block ch244
_cod_database_code 7229579
_shelx_shelxl_version_number 2017/1
_shelx_space_group_comment
;
The symmetry employed for this shelxl refinement is uniquely defined
by the following loop, which should always be used as a source of
symmetry information in preference to the above space-group names.
They are only intended as comments.
;
_shelx_estimated_absorpt_t_min 0.877
_shelx_estimated_absorpt_t_max 0.928

loop_
_space_group_symop_operation_xyz
'x, y, z'
'-x, -y, -z'

loop_
_atom_site_label
_atom_site_type_symbol
_atom_site_fract_x
_atom_site_fract_y
_atom_site_fract_z
_atom_site_U_iso_or_equiv
_atom_site_adp_type
_atom_site_occupancy
_atom_site_site_symmetry_order
_atom_site_calc_flag
_atom_site_refinement_flags_posn
_atom_site_refinement_flags_adp
Cl1 Cl 0.13480(5) 0.38600(4) 0.53303(3) 0.03017(10) Uani 1 1 d . .
S1 S 0.00772(5) 0.35421(4) 0.21625(4) 0.03061(10) Uani 1 1 d . .
O2 O 0.52201(14) 0.34874(10) 0.58796(10) 0.0276(2) Uani 1 1 d . .
O5 O 0.42223(14) 0.39001(11) 0.21148(10) 0.0270(2) Uani 1 1 d . .
H5 H 0.444(3) 0.471(2) 0.271(2) 0.048(6) Uiso 1 1 d . .
N1 N 0.49063(15) 0.30868(11) 0.37420(11) 0.0225(2) Uani 1 1 d . .
C2 C 0.43619(18) 0.33708(12) 0.47772(13) 0.0217(3) Uani 1 1 d . .
C3 C 0.25357(18) 0.35221(13) 0.43117(13) 0.0228(3) Uani 1 1 d . .
C4 C 0.20455(18) 0.33514(13) 0.30629(13) 0.0222(3) Uani 1 1 d . .
C5 C 0.35555(18) 0.30263(13) 0.25697(13) 0.0222(3) Uani 1 1 d . .
H50 H 0.312087 0.205940 0.183910 0.027 Uiso 1 1 calc R U
C6 C 0.65133(18) 0.26439(14) 0.36995(14) 0.0261(3) Uani 1 1 d . .
H61 H 0.738769 0.299724 0.462111 0.031 Uiso 1 1 calc R U
H62 H 0.707632 0.304462 0.323415 0.031 Uiso 1 1 calc R U
C7 C 0.60959(18) 0.10883(14) 0.29925(13) 0.0235(3) Uani 1 1 d . .
C8 C 0.6264(2) 0.04335(15) 0.17771(15) 0.0313(3) Uani 1 1 d . .
H8 H 0.666670 0.096430 0.138687 0.038 Uiso 1 1 calc R U
C9 C 0.5848(2) -0.09966(16) 0.11220(16) 0.0349(3) Uani 1 1 d . .
H9 H 0.597618 -0.142866 0.028993 0.042 Uiso 1 1 calc R U
C10 C 0.5253(2) -0.17980(15) 0.16560(15) 0.0300(3) Uani 1 1 d . .
C11 C 0.5089(2) -0.11402(16) 0.28780(16) 0.0336(3) Uani 1 1 d . .
H11 H 0.468360 -0.167227 0.326618 0.040 Uiso 1 1 calc R U
C12 C 0.5513(2) 0.02876(15) 0.35383(15) 0.0306(3) Uani 1 1 d . .
H12 H 0.540014 0.072055 0.437620 0.037 Uiso 1 1 calc R U
C13 C 0.4765(3) -0.33489(16) 0.0927(2) 0.0450(4) Uani 1 1 d . .
H131 H 0.345461 -0.372923 0.056025 0.068 Uiso 1 1 calc R U
H132 H 0.531024 -0.370160 0.154656 0.068 Uiso 1 1 calc R U
H133 H 0.521175 -0.362382 0.019950 0.068 Uiso 1 1 calc R U
C14 C -0.00201(18) 0.27227(15) 0.04975(14) 0.0262(3) Uani 1 1 d . .
C15 C -0.0764(2) 0.13109(16) -0.02640(15) 0.0318(3) Uani 1 1 d . .
H15 H -0.121228 0.077126 0.010276 0.038 Uiso 1 1 calc R U
C16 C -0.0849(2) 0.06924(17) -0.15633(16) 0.0380(4) Uani 1 1 d . .
H16 H -0.132980 -0.027941 -0.207363 0.046 Uiso 1 1 calc R U
C17 C -0.0253(2) 0.14535(19) -0.21365(15) 0.0380(4) Uani 1 1 d . .
C18 C 0.0450(3) 0.2868(2) -0.13692(17) 0.0430(4) Uani 1 1 d . .
H18 H 0.084529 0.341296 -0.174972 0.052 Uiso 1 1 calc R U
C19 C 0.0585(2) 0.35027(17) -0.00575(16) 0.0367(4) Uani 1 1 d . .
H19 H 0.109229 0.447172 0.045980 0.044 Uiso 1 1 calc R U
C20 C -0.0336(3) 0.0751(3) -0.35487(18) 0.0575(5) Uani 1 1 d . .
H201 H -0.038855 0.140274 -0.392649 0.086 Uiso 1 1 calc R U
H202 H -0.141034 -0.004153 -0.408545 0.086 Uiso 1 1 calc R U
H203 H 0.073859 0.043559 -0.355110 0.086 Uiso 1 1 calc R U

loop_
_atom_site_aniso_label
_atom_site_aniso_U_11
_atom_site_aniso_U_22
_atom_site_aniso_U_33
_atom_site_aniso_U_23
_atom_site_aniso_U_13
_atom_site_aniso_U_12
Cl1 0.03006(18) 0.03448(19) 0.03181(18) 0.01434(14) 0.01987(14) 0.01070(14)
S1 0.02585(18) 0.0373(2) 0.02724(18) 0.01081(15) 0.01056(14) 0.01524(15)
O2 0.0334(5) 0.0252(5) 0.0269(5) 0.0140(4) 0.0111(4) 0.0106(4)
O5 0.0307(5) 0.0280(5) 0.0243(5) 0.0115(4) 0.0145(4) 0.0067(4)
N1 0.0217(5) 0.0230(5) 0.0246(5) 0.0099(4) 0.0112(4) 0.0090(4)
C2 0.0253(6) 0.0149(5) 0.0244(6) 0.0077(5) 0.0104(5) 0.0054(5)
C3 0.0253(6) 0.0185(6) 0.0260(6) 0.0082(5) 0.0141(5) 0.0061(5)
C4 0.0223(6) 0.0180(6) 0.0242(6) 0.0070(5) 0.0096(5) 0.0054(5)
C5 0.0224(6) 0.0209(6) 0.0210(6) 0.0063(5) 0.0097(5) 0.0062(5)
C6 0.0218(6) 0.0229(6) 0.0331(7) 0.0102(5) 0.0124(5) 0.0078(5)
C7 0.0216(6) 0.0233(6) 0.0279(6) 0.0116(5) 0.0109(5) 0.0100(5)
C8 0.0400(8) 0.0279(7) 0.0368(8) 0.0168(6) 0.0252(7) 0.0120(6)
C9 0.0475(9) 0.0300(8) 0.0340(8) 0.0119(6) 0.0261(7) 0.0151(7)
C10 0.0330(8) 0.0241(7) 0.0353(7) 0.0125(6) 0.0160(6) 0.0119(6)
C11 0.0461(9) 0.0299(7) 0.0371(8) 0.0208(6) 0.0225(7) 0.0152(7)
C12 0.0421(8) 0.0283(7) 0.0277(7) 0.0134(6) 0.0186(6) 0.0147(6)
C13 0.0569(11) 0.0247(8) 0.0547(11) 0.0129(7) 0.0294(9) 0.0126(7)
C14 0.0227(6) 0.0306(7) 0.0250(6) 0.0126(5) 0.0075(5) 0.0095(5)
C15 0.0318(8) 0.0314(7) 0.0311(7) 0.0140(6) 0.0125(6) 0.0051(6)
C16 0.0389(9) 0.0346(8) 0.0299(7) 0.0078(6) 0.0105(6) 0.0059(7)
C17 0.0328(8) 0.0534(10) 0.0260(7) 0.0175(7) 0.0089(6) 0.0135(7)
C18 0.0463(10) 0.0538(11) 0.0393(9) 0.0317(8) 0.0164(8) 0.0121(8)
C19 0.0398(9) 0.0319(8) 0.0369(8) 0.0187(7) 0.0095(7) 0.0073(7)
C20 0.0566(12) 0.0831(15) 0.0290(8) 0.0219(9) 0.0166(8) 0.0185(11)

loop_
_atom_type_symbol
_atom_type_description
_atom_type_scat_dispersion_real
_atom_type_scat_dispersion_imag
_atom_type_scat_source
C C 0.0033 0.0016 'International Tables Vol C Tables 4.2.6.8 and 6.1.1.4'
H H 0.0000 0.0000 'International Tables Vol C Tables 4.2.6.8 and 6.1.1.4'
N N 0.0061 0.0033 'International Tables Vol C Tables 4.2.6.8 and 6.1.1.4'
O O 0.0106 0.0060 'International Tables Vol C Tables 4.2.6.8 and 6.1.1.4'
S S 0.1246 0.1234 'International Tables Vol C Tables 4.2.6.8 and 6.1.1.4'
Cl Cl 0.1484 0.1585 'International Tables Vol C Tables 4.2.6.8 and 6.1.1.4'

loop_
_geom_angle_atom_site_label_1
_geom_angle_atom_site_label_2
_geom_angle_atom_site_label_3
_geom_angle
C4 S1 C14 102.76(6)
C5 O5 H5 106.4(15)
C2 N1 C6 123.84(12)
C2 N1 C5 112.80(11)
C6 N1 C5 122.51(11)
O2 C2 N1 126.74(13)
O2 C2 C3 127.35(12)
N1 C2 C3 105.91(11)
C4 C3 C2 110.74(12)
C4 C3 Cl1 128.63(11)
C2 C3 Cl1 120.63(10)
C3 C4 C5 108.60(11)
C3 C4 S1 126.28(11)
C5 C4 S1 125.05(10)
O5 C5 N1 112.67(11)
O5 C5 C4 115.62(11)
N1 C5 C4 101.93(10)
O5 C5 H50 108.8
N1 C5 H50 108.8
C4 C5 H50 108.8
N1 C6 C7 112.10(11)
N1 C6 H61 109.2
C7 C6 H61 109.2
N1 C6 H62 109.2
C7 C6 H62 109.2
H61 C6 H62 107.9
C8 C7 C12 118.42(13)
C8 C7 C6 120.79(13)
C12 C7 C6 120.78(12)
C7 C8 C9 120.50(14)
C7 C8 H8 119.8
C9 C8 H8 119.8
C10 C9 C8 121.29(14)
C10 C9 H9 119.4
C8 C9 H9 119.4
C9 C10 C11 118.20(13)
C9 C10 C13 121.05(14)
C11 C10 C13 120.74(15)
C10 C11 C12 120.67(14)
C10 C11 H11 119.7
C12 C11 H11 119.7
C7 C12 C11 120.92(13)
C7 C12 H12 119.5
C11 C12 H12 119.5
C10 C13 H131 109.5
C10 C13 H132 109.5
H131 C13 H132 109.5
C10 C13 H133 109.5
H131 C13 H133 109.5
H132 C13 H133 109.5
C19 C14 C15 119.75(14)
C19 C14 S1 119.95(12)
C15 C14 S1 120.25(11)
C16 C15 C14 119.49(15)
C16 C15 H15 120.3
C14 C15 H15 120.3
C17 C16 C15 121.62(16)
C17 C16 H16 119.2
C15 C16 H16 119.2
C16 C17 C18 118.05(15)
C16 C17 C20 120.55(17)
C18 C17 C20 121.39(17)
C19 C18 C17 121.18(15)
C19 C18 H18 119.4
C17 C18 H18 119.4
C14 C19 C18 119.86(15)
C14 C19 H19 120.1
C18 C19 H19 120.1
C17 C20 H201 109.5
C17 C20 H202 109.5
H201 C20 H202 109.5
C17 C20 H203 109.5
H201 C20 H203 109.5
H202 C20 H203 109.5

loop_
_geom_bond_atom_site_label_1
_geom_bond_atom_site_label_2
_geom_bond_distance
Cl1 C3 1.7069(13)
S1 C4 1.7320(14)
S1 C14 1.7786(14)
O2 C2 1.2278(16)
O5 C5 1.3891(17)
O5 H5 0.84(2)
N1 C2 1.3508(17)
N1 C6 1.4580(17)
N1 C5 1.4636(17)
C2 C3 1.4790(19)
C3 C4 1.3337(19)
C4 C5 1.5253(18)
C5 H50 1.0000
C6 C7 1.5155(18)
C6 H61 0.9900
C6 H62 0.9900
C7 C8 1.3832(19)
C7 C12 1.384(2)
C8 C9 1.391(2)
C8 H8 0.9500
C9 C10 1.377(2)
C9 H9 0.9500
C10 C11 1.389(2)
C10 C13 1.508(2)
C11 C12 1.389(2)
C11 H11 0.9500
C12 H12 0.9500
C13 H131 0.9800
C13 H132 0.9800
C13 H133 0.9800
C14 C19 1.382(2)
C14 C15 1.385(2)
C15 C16 1.384(2)
C15 H15 0.9500
C16 C17 1.382(2)
C16 H16 0.9500
C17 C18 1.386(3)
C17 C20 1.509(2)
C18 C19 1.385(2)
C18 H18 0.9500
C19 H19 0.9500
C20 H201 0.9800
C20 H202 0.9800
C20 H203 0.9800

loop_
_geom_hbond_atom_site_label_D
_geom_hbond_atom_site_label_H
_geom_hbond_atom_site_label_A
_geom_hbond_distance_DH
_geom_hbond_distance_HA
_geom_hbond_distance_DA
_geom_hbond_angle_DHA
_geom_hbond_site_symmetry_A
_geom_hbond_publ_flag
O5 H5 O2 0.84(2) 1.94(2) 2.7823(14) 175(2) 2_666 yes

loop_
_geom_torsion_atom_site_label_1
_geom_torsion_atom_site_label_2
_geom_torsion_atom_site_label_3
_geom_torsion_atom_site_label_4
_geom_torsion
C6 N1 C2 O2 10.7(2)
C5 N1 C2 O2 -179.71(12)
C6 N1 C2 C3 -169.77(11)
C5 N1 C2 C3 -0.17(14)
O2 C2 C3 C4 178.75(13)
N1 C2 C3 C4 -0.78(15)
O2 C2 C3 Cl1 -1.60(19)
N1 C2 C3 Cl1 178.87(9)
C2 C3 C4 C5 1.35(15)
Cl1 C3 C4 C5 -178.26(10)
C2 C3 C4 S1 -175.85(9)
Cl1 C3 C4 S1 4.5(2)
C14 S1 C4 C3 -164.50(12)
C14 S1 C4 C5 18.74(12)
C2 N1 C5 O5 125.46(12)
C6 N1 C5 O5 -64.78(15)
C2 N1 C5 C4 0.90(14)
C6 N1 C5 C4 170.66(11)
C3 C4 C5 O5 -123.93(12)
S1 C4 C5 O5 53.32(15)
C3 C4 C5 N1 -1.36(14)
S1 C4 C5 N1 175.89(9)
C2 N1 C6 C7 94.60(15)
C5 N1 C6 C7 -74.02(16)
N1 C6 C7 C8 111.93(15)
N1 C6 C7 C12 -67.13(17)
C12 C7 C8 C9 0.2(2)
C6 C7 C8 C9 -178.84(14)
C7 C8 C9 C10 0.3(3)
C8 C9 C10 C11 -0.4(2)
C8 C9 C10 C13 178.62(16)
C9 C10 C11 C12 0.1(2)
C13 C10 C11 C12 -178.96(16)
C8 C7 C12 C11 -0.6(2)
C6 C7 C12 C11 178.50(14)
C10 C11 C12 C7 0.4(2)
C4 S1 C14 C19 -97.35(13)
C4 S1 C14 C15 85.15(13)
C19 C14 C15 C16 1.7(2)
S1 C14 C15 C16 179.20(12)
C14 C15 C16 C17 -1.7(3)
C15 C16 C17 C18 0.3(3)
C15 C16 C17 C20 179.08(17)
C16 C17 C18 C19 1.2(3)
C20 C17 C18 C19 -177.55(17)
C15 C14 C19 C18 -0.2(2)
S1 C14 C19 C18 -177.72(13)
C17 C18 C19 C14 -1.3(3)
